data_4113503
loop_
_publ_author_name
'W. C. Peter Tsang'
'Jesper A. Jernelius'
'G. A. Cortez'
'Gabriel S. Weatherhead'
'Richard R. Schrock'
'Amir H. Hoveyda'

_publ_section_title
;
 An Enantiomerically Pure Adamantylimido Molybdenum Alkylidene Complex. An
 Effective New Catalyst for Enantioselective Olefin Metathesis
;
_journal_name_full 'Journal of the American Chemical Society'
_journal_page_first 2591
_journal_page_last 2596
_journal_paper_doi 10.1021/ja021204d
_journal_volume 125
_journal_year 2003
_chemical_formula_sum 'C44 H59 Mo N O2'
_chemical_formula_weight 729.86
_chemical_name_systematic
;
  ?
;
_space_group_IT_number 19
_symmetry_cell_setting orthorhombic
_symmetry_space_group_name_Hall 'P 2ac 2ab'
_symmetry_space_group_name_H-M 'P 21 21 21'
_atom_sites_solution_hydrogens geom
_atom_sites_solution_primary direct
_atom_sites_solution_secondary difmap
_audit_creation_method SHELXL-97
_cell_angle_alpha 90.00
_cell_angle_beta 90.00
_cell_angle_gamma 90.00
_cell_formula_units_Z 4
_cell_length_a 10.9897(8)
_cell_length_b 16.5354(13)
_cell_length_c 21.4911(16)
_cell_measurement_temperature 293(2)
_cell_volume 3905.3(5)
_computing_cell_refinement 'Bruker SMART'
_computing_data_collection 'Bruker SMART'
_computing_data_reduction 'Bruker SHELXTL'
_computing_molecular_graphics 'Bruker SHELXTL'
_computing_publication_material 'Bruker SHELXTL'
_computing_structure_refinement 'SHELXL-97 (Sheldrick, 1997)'
_computing_structure_solution 'SHELXS-97 (Sheldrick, 1990)'
_diffrn_ambient_temperature 293(2)
_diffrn_measured_fraction_theta_full 0.998
_diffrn_measured_fraction_theta_max 0.998
_diffrn_measurement_device_type 'CCD area detector'
_diffrn_measurement_method 'phi and omega scans'
_diffrn_radiation_monochromator graphite
_diffrn_radiation_source 'fine-focus sealed tube'
_diffrn_radiation_type MoK\a
_diffrn_radiation_wavelength 0.71073
_diffrn_reflns_av_R_equivalents 0.0546
_diffrn_reflns_av_sigmaI/netI 0.0411
_diffrn_reflns_limit_h_max 10
_diffrn_reflns_limit_h_min -9
_diffrn_reflns_limit_k_max 15
_diffrn_reflns_limit_k_min -11
_diffrn_reflns_limit_l_max 20
_diffrn_reflns_limit_l_min -20
_diffrn_reflns_number 11405
_diffrn_reflns_theta_full 20.00
_diffrn_reflns_theta_max 20.00
_diffrn_reflns_theta_min 2.26
_exptl_absorpt_coefficient_mu 0.372
_exptl_absorpt_correction_type none
_exptl_crystal_colour amber
_exptl_crystal_density_diffrn 1.241
_exptl_crystal_F_000 1552
_refine_diff_density_max 0.230
_refine_diff_density_min -0.164
_refine_diff_density_rms 0.036
_refine_ls_abs_structure_details 'Flack H D (1983), Acta Cryst. A39, 876-881'
_refine_ls_abs_structure_Flack -0.07(3)
_refine_ls_extinction_coef 0.00000(15)
_refine_ls_extinction_expression Fc^*^=kFc[1+0.001xFc^2^\l^3^/sin(2\q)]^-1/4^
_refine_ls_extinction_method SHELXL
_refine_ls_goodness_of_fit_ref 1.070
_refine_ls_hydrogen_treatment mixed
_refine_ls_matrix_type full
_refine_ls_number_parameters 446
_refine_ls_number_reflns 3645
_refine_ls_number_restraints 0
_refine_ls_restrained_S_all 1.070
_refine_ls_R_factor_all 0.0289
_refine_ls_R_factor_gt 0.0268
_refine_ls_shift/su_max 0.778
_refine_ls_shift/su_mean 0.002
_refine_ls_structure_factor_coef Fsqd
_refine_ls_weighting_details 'calc w=1/[\s^2^(Fo^2^)+(0.0356P)^2^+0.0000P] where P=(Fo^2^+2Fc^2^)/3'
_refine_ls_weighting_scheme calc
_refine_ls_wR_factor_gt 0.0626
_refine_ls_wR_factor_ref 0.0633
_reflns_number_gt 3459
_reflns_number_total 3645
_reflns_threshold_expression >2sigma(I)
_cod_data_source_file ja021204d.cif
_cod_data_source_block C44H59MoNO2
_cod_database_code 4113503

loop_
_symmetry_equiv_pos_as_xyz
'x, y, z'
'-x+1/2, -y, z+1/2'
'-x, y+1/2, -z+1/2'
'x+1/2, -y+1/2, -z'

loop_
_atom_site_label
_atom_site_type_symbol
_atom_site_fract_x
_atom_site_fract_y
_atom_site_fract_z
_atom_site_U_iso_or_equiv
_atom_site_adp_type
_atom_site_occupancy
_atom_site_symmetry_multiplicity
_atom_site_calc_flag
_atom_site_refinement_flags
Mo1 Mo 0.45318(3) 0.51662(2) 0.196109(16) 0.03040(14) Uani 1 1 d .
N1 N 0.5449(3) 0.56394(18) 0.24901(14) 0.0326(8) Uani 1 1 d .
O1 O 0.3860(2) 0.60242(17) 0.14132(12) 0.0337(7) Uani 1 1 d .
O2 O 0.5282(2) 0.41472(15) 0.16420(12) 0.0336(7) Uani 1 1 d .
C1 C 0.3243(3) 0.4743(3) 0.24235(19) 0.0353(11) Uani 1 1 d .
H1 H 0.2714 0.4521 0.2132 0.042 Uiso 1 1 calc R
C2 C 0.2652(3) 0.4590(2) 0.3051(2) 0.0383(11) Uani 1 1 d .
C3 C 0.2882(5) 0.5312(3) 0.3473(2) 0.0667(16) Uani 1 1 d .
H3A H 0.2526 0.5213 0.3874 0.100 Uiso 1 1 calc R
H3B H 0.2524 0.5787 0.3294 0.100 Uiso 1 1 calc R
H3C H 0.3743 0.5392 0.3519 0.100 Uiso 1 1 calc R
C4 C 0.1262(4) 0.4489(3) 0.2957(2) 0.0617(14) Uani 1 1 d .
H4A H 0.0864 0.4485 0.3354 0.093 Uiso 1 1 calc R
H4B H 0.1104 0.3989 0.2745 0.093 Uiso 1 1 calc R
H4C H 0.0958 0.4931 0.2712 0.093 Uiso 1 1 calc R
C5 C 0.3198(4) 0.3846(3) 0.3357(2) 0.0354(11) Uani 1 1 d .
C6 C 0.4390(5) 0.3629(3) 0.3279(2) 0.0697(16) Uani 1 1 d .
H6 H 0.4876 0.3947 0.3023 0.084 Uiso 1 1 calc R
C7 C 0.4905(5) 0.2968(4) 0.3559(3) 0.088(2) Uani 1 1 d .
H7 H 0.5713 0.2837 0.3477 0.106 Uiso 1 1 calc R
C8 C 0.4248(6) 0.2504(3) 0.3951(2) 0.0699(17) Uani 1 1 d .
H8 H 0.4606 0.2071 0.4158 0.084 Uiso 1 1 calc R
C9 C 0.3053(6) 0.2681(4) 0.4039(2) 0.0676(16) Uani 1 1 d .
H9 H 0.2580 0.2354 0.4295 0.081 Uiso 1 1 calc R
C10 C 0.2533(5) 0.3347(3) 0.3751(2) 0.0599(15) Uani 1 1 d .
H10 H 0.1716 0.3463 0.3822 0.072 Uiso 1 1 calc R
C11 C 0.6283(4) 0.6104(2) 0.28746(18) 0.0329(11) Uani 1 1 d .
C12 C 0.7315(4) 0.6411(3) 0.2458(2) 0.0432(12) Uani 1 1 d .
H12A H 0.6985 0.6743 0.2127 0.052 Uiso 1 1 calc R
H12B H 0.7736 0.5956 0.2271 0.052 Uiso 1 1 calc R
C13 C 0.8214(4) 0.6912(3) 0.2852(2) 0.0538(14) Uani 1 1 d .
H13 H 0.8874 0.7109 0.2586 0.065 Uiso 1 1 calc R
C14 C 0.8741(4) 0.6383(3) 0.3361(2) 0.0526(13) Uani 1 1 d .
H14A H 0.9319 0.6691 0.3606 0.063 Uiso 1 1 calc R
H14B H 0.9166 0.5928 0.3177 0.063 Uiso 1 1 calc R
C15 C 0.7722(4) 0.6079(3) 0.3776(2) 0.0468(13) Uani 1 1 d .
H15 H 0.8066 0.5742 0.4107 0.056 Uiso 1 1 calc R
C16 C 0.7065(5) 0.6794(3) 0.4064(2) 0.0564(14) Uani 1 1 d .
H16A H 0.7629 0.7109 0.4312 0.068 Uiso 1 1 calc R
H16B H 0.6419 0.6603 0.4334 0.068 Uiso 1 1 calc R
C17 C 0.6530(4) 0.7321(3) 0.3547(2) 0.0497(13) Uani 1 1 d .
H17 H 0.6103 0.7781 0.3733 0.060 Uiso 1 1 calc R
C18 C 0.5633(4) 0.6822(2) 0.3163(2) 0.0414(11) Uani 1 1 d .
H18A H 0.4977 0.6633 0.3428 0.050 Uiso 1 1 calc R
H18B H 0.5284 0.7156 0.2838 0.050 Uiso 1 1 calc R
C19 C 0.6819(4) 0.5579(3) 0.3396(2) 0.0402(12) Uani 1 1 d .
H19A H 0.6171 0.5385 0.3664 0.048 Uiso 1 1 calc R
H19B H 0.7229 0.5113 0.3219 0.048 Uiso 1 1 calc R
C20 C 0.7546(4) 0.7628(3) 0.3134(2) 0.0510(13) Uani 1 1 d .
H20A H 0.8106 0.7954 0.3376 0.061 Uiso 1 1 calc R
H20B H 0.7211 0.7964 0.2805 0.061 Uiso 1 1 calc R
C21 C 0.3242(4) 0.5547(3) 0.10086(18) 0.0299(11) Uani 1 1 d .
C22 C 0.1984(4) 0.5667(3) 0.0903(2) 0.0335(11) Uani 1 1 d .
C23 C 0.1442(4) 0.5090(3) 0.05392(19) 0.0384(12) Uani 1 1 d .
H23 H 0.0613 0.5145 0.0466 0.046 Uiso 1 1 calc R
C24 C 0.2022(4) 0.4426(3) 0.02680(19) 0.0332(11) Uani 1 1 d .
C25 C 0.3283(4) 0.4363(3) 0.03390(19) 0.0332(12) Uani 1 1 d .
C26 C 0.3891(3) 0.4927(3) 0.07050(17) 0.0283(11) Uani 1 1 d .
C27 C 0.5906(3) 0.4459(2) 0.11513(19) 0.0272(11) Uani 1 1 d .
C28 C 0.5273(3) 0.4924(3) 0.07165(17) 0.0284(11) Uani 1 1 d .
C29 C 0.5895(3) 0.5341(2) 0.02451(18) 0.0298(11) Uani 1 1 d .
C30 C 0.7159(4) 0.5248(3) 0.02022(18) 0.0320(11) Uani 1 1 d .
C31 C 0.7737(4) 0.4725(3) 0.06057(19) 0.0327(12) Uani 1 1 d .
H31 H 0.8567 0.4645 0.0549 0.039 Uiso 1 1 calc R
C32 C 0.7180(4) 0.4310(2) 0.10890(19) 0.0318(11) Uani 1 1 d .
C33 C 0.1319(4) 0.6411(3) 0.1164(2) 0.0446(13) Uani 1 1 d .
C34 C 0.1927(5) 0.7170(3) 0.0920(3) 0.0662(15) Uani 1 1 d .
H34A H 0.1500 0.7637 0.1071 0.099 Uiso 1 1 calc R
H34B H 0.1911 0.7167 0.0474 0.099 Uiso 1 1 calc R
H34C H 0.2756 0.7187 0.1061 0.099 Uiso 1 1 calc R
C35 C 0.1323(5) 0.6416(3) 0.1868(2) 0.0697(16) Uani 1 1 d .
H35A H 0.2148 0.6427 0.2015 0.105 Uiso 1 1 calc R
H35B H 0.0926 0.5938 0.2019 0.105 Uiso 1 1 calc R
H35C H 0.0899 0.6886 0.2015 0.105 Uiso 1 1 calc R
C36 C -0.0014(4) 0.6439(3) 0.0953(3) 0.080(2) Uani 1 1 d .
H36A H -0.0384 0.6929 0.1101 0.120 Uiso 1 1 calc R
H36B H -0.0442 0.5982 0.1120 0.120 Uiso 1 1 calc R
H36C H -0.0050 0.6425 0.0507 0.120 Uiso 1 1 calc R
C37 C 0.7840(4) 0.3710(3) 0.1500(2) 0.0367(12) Uani 1 1 d .
C38 C 0.9167(4) 0.3599(3) 0.1313(2) 0.0632(16) Uani 1 1 d .
H38A H 0.9587 0.4106 0.1350 0.095 Uiso 1 1 calc R
H38B H 0.9209 0.3413 0.0890 0.095 Uiso 1 1 calc R
H38C H 0.9542 0.3207 0.1582 0.095 Uiso 1 1 calc R
C39 C 0.7825(5) 0.3973(3) 0.2177(2) 0.0602(15) Uani 1 1 d .
H39A H 0.8228 0.3573 0.2426 0.090 Uiso 1 1 calc R
H39B H 0.6998 0.4030 0.2314 0.090 Uiso 1 1 calc R
H39C H 0.8239 0.4481 0.2217 0.090 Uiso 1 1 calc R
C40 C 0.7229(4) 0.2878(3) 0.1438(2) 0.0588(14) Uani 1 1 d .
H40A H 0.7225 0.2716 0.1009 0.088 Uiso 1 1 calc R
H40B H 0.6408 0.2909 0.1588 0.088 Uiso 1 1 calc R
H40C H 0.7674 0.2487 0.1678 0.088 Uiso 1 1 calc R
C41 C 0.1295(4) 0.3808(3) -0.0087(2) 0.0453(13) Uani 1 1 d .
H41A H 0.0476 0.3998 -0.0138 0.068 Uiso 1 1 calc R
H41B H 0.1290 0.3307 0.0138 0.068 Uiso 1 1 calc R
H41C H 0.1657 0.3726 -0.0489 0.068 Uiso 1 1 calc R
C42 C 0.3975(4) 0.3703(3) 0.0011(2) 0.0426(13) Uani 1 1 d .
H42A H 0.4063 0.3839 -0.0421 0.064 Uiso 1 1 calc R
H42B H 0.3538 0.3203 0.0048 0.064 Uiso 1 1 calc R
H42C H 0.4765 0.3646 0.0197 0.064 Uiso 1 1 calc R
C43 C 0.5208(4) 0.5851(3) -0.02195(18) 0.0430(12) Uani 1 1 d .
H43A H 0.4359 0.5854 -0.0114 0.064 Uiso 1 1 calc R
H43B H 0.5311 0.5629 -0.0629 0.064 Uiso 1 1 calc R
H43C H 0.5516 0.6394 -0.0211 0.064 Uiso 1 1 calc R
C44 C 0.7877(4) 0.5715(3) -0.02741(19) 0.0406(12) Uani 1 1 d .
H44A H 0.7887 0.6277 -0.0163 0.061 Uiso 1 1 calc R
H44B H 0.7506 0.5653 -0.0676 0.061 Uiso 1 1 calc R
H44C H 0.8696 0.5513 -0.0288 0.061 Uiso 1 1 calc R

loop_
_atom_site_aniso_label
_atom_site_aniso_U_11
_atom_site_aniso_U_22
_atom_site_aniso_U_33
_atom_site_aniso_U_23
_atom_site_aniso_U_13
_atom_site_aniso_U_12
Mo1 0.0283(2) 0.0296(2) 0.0333(2) 0.00124(18) -0.00020(18) 0.00107(19)
N1 0.0336(19) 0.0332(19) 0.0309(18) 0.0038(16) -0.0056(19) 0.003(2)
O1 0.0319(16) 0.0325(17) 0.0369(17) 0.0019(16) -0.0048(14) -0.0021(15)
O2 0.0299(15) 0.0312(16) 0.0397(16) 0.0035(14) 0.0036(15) 0.0024(15)
C1 0.027(2) 0.031(2) 0.048(3) 0.003(2) -0.003(2) 0.007(2)
C2 0.038(3) 0.034(3) 0.043(3) -0.002(3) 0.012(2) 0.000(2)
C3 0.093(4) 0.050(4) 0.057(3) -0.008(3) 0.026(3) 0.004(3)
C4 0.039(3) 0.072(3) 0.074(4) 0.024(3) 0.016(3) 0.020(3)
C5 0.033(3) 0.036(3) 0.037(3) 0.000(2) 0.002(2) 0.000(3)
C6 0.055(4) 0.074(4) 0.079(4) 0.041(3) 0.008(3) 0.003(3)
C7 0.062(4) 0.106(5) 0.096(5) 0.060(4) 0.010(3) 0.035(4)
C8 0.091(5) 0.067(4) 0.052(4) 0.014(3) -0.006(4) 0.026(4)
C9 0.082(5) 0.064(4) 0.057(4) 0.020(3) 0.006(3) -0.003(4)
C10 0.059(3) 0.065(4) 0.057(3) 0.010(3) 0.019(3) 0.010(3)
C11 0.031(2) 0.032(3) 0.036(3) 0.000(2) 0.000(2) 0.000(2)
C12 0.039(3) 0.048(3) 0.043(3) 0.005(2) 0.006(2) -0.003(2)
C13 0.035(3) 0.068(4) 0.059(3) 0.005(3) 0.005(2) -0.014(3)
C14 0.040(3) 0.048(3) 0.069(3) -0.002(3) -0.016(3) 0.003(3)
C15 0.053(3) 0.043(3) 0.044(3) 0.009(3) -0.019(3) -0.004(3)
C16 0.057(3) 0.058(4) 0.054(3) -0.014(3) 0.000(3) -0.018(3)
C17 0.046(3) 0.037(3) 0.066(4) -0.020(3) 0.005(3) 0.006(3)
C18 0.034(3) 0.037(3) 0.054(3) -0.004(2) 0.003(3) -0.002(2)
C19 0.050(3) 0.032(3) 0.039(3) 0.005(2) -0.003(2) 0.002(3)
C20 0.053(3) 0.032(3) 0.068(4) 0.011(3) -0.011(3) -0.010(3)
C21 0.030(3) 0.030(3) 0.030(3) 0.003(2) -0.002(2) -0.007(2)
C22 0.029(3) 0.031(3) 0.041(3) 0.005(2) 0.000(2) -0.004(2)
C23 0.022(2) 0.048(4) 0.045(3) 0.015(3) -0.006(2) -0.006(3)
C24 0.027(3) 0.037(3) 0.036(3) 0.003(2) 0.001(2) -0.002(3)
C25 0.030(3) 0.037(3) 0.033(3) 0.002(2) 0.005(2) -0.002(3)
C26 0.030(3) 0.028(3) 0.027(2) 0.004(2) -0.001(2) -0.001(2)
C27 0.025(3) 0.024(2) 0.033(3) -0.002(2) 0.006(2) -0.007(2)
C28 0.022(3) 0.034(3) 0.030(2) -0.005(2) -0.004(2) 0.002(2)
C29 0.033(3) 0.028(3) 0.029(3) -0.002(2) -0.003(2) -0.003(2)
C30 0.029(3) 0.034(3) 0.034(3) -0.009(3) 0.005(2) -0.004(3)
C31 0.019(2) 0.036(3) 0.043(3) -0.007(3) 0.001(2) -0.003(2)
C32 0.031(3) 0.025(3) 0.040(3) -0.006(2) -0.001(2) -0.004(2)
C33 0.039(3) 0.028(3) 0.067(4) 0.004(3) -0.005(3) 0.006(2)
C34 0.065(3) 0.045(3) 0.089(4) 0.005(3) -0.010(3) 0.011(3)
C35 0.084(4) 0.069(4) 0.057(4) 0.000(3) 0.021(3) 0.031(3)
C36 0.036(3) 0.063(4) 0.140(5) -0.037(4) -0.023(3) 0.016(3)
C37 0.023(3) 0.040(3) 0.047(3) 0.002(2) 0.001(2) 0.005(2)
C38 0.038(3) 0.062(4) 0.090(4) 0.021(3) 0.005(3) 0.019(3)
C39 0.061(3) 0.068(4) 0.052(3) 0.002(3) -0.013(3) 0.022(3)
C40 0.053(3) 0.035(3) 0.088(4) 0.008(3) -0.006(3) 0.000(3)
C41 0.032(3) 0.055(3) 0.049(3) -0.002(3) -0.006(2) -0.010(3)
C42 0.043(3) 0.045(3) 0.039(3) -0.005(2) -0.002(2) -0.006(2)
C43 0.038(3) 0.050(3) 0.041(3) 0.007(2) 0.001(2) -0.005(2)
C44 0.035(3) 0.045(3) 0.041(3) 0.003(2) 0.006(2) -0.006(2)

loop_
_atom_type_symbol
_atom_type_description
_atom_type_scat_dispersion_real
_atom_type_scat_dispersion_imag
_atom_type_scat_source
C C 0.0033 0.0016 'International Tables Vol C Tables 4.2.6.8 and 6.1.1.4'
H H 0.0000 0.0000 'International Tables Vol C Tables 4.2.6.8 and 6.1.1.4'
N N 0.0061 0.0033 'International Tables Vol C Tables 4.2.6.8 and 6.1.1.4'
O O 0.0106 0.0060 'International Tables Vol C Tables 4.2.6.8 and 6.1.1.4'
Mo Mo -1.6832 0.6857 'International Tables Vol C Tables 4.2.6.8 and 6.1.1.4'

loop_
_geom_angle_atom_site_label_1
_geom_angle_atom_site_label_2
_geom_angle_atom_site_label_3
_geom_angle
N1 Mo1 C1 105.37(17)
N1 Mo1 O1 106.66(13)
C1 Mo1 O1 107.54(14)
N1 Mo1 O2 111.80(13)
C1 Mo1 O2 100.34(15)
O1 Mo1 O2 123.54(11)
C11 N1 Mo1 172.8(3)
C21 O1 Mo1 98.7(2)
C27 O2 Mo1 98.9(2)
C2 C1 Mo1 149.3(3)
C1 C2 C5 110.5(3)
C1 C2 C3 109.2(3)
C5 C2 C3 108.1(4)
C1 C2 C4 108.9(4)
C5 C2 C4 111.0(3)
C3 C2 C4 109.1(4)
C6 C5 C10 115.0(4)
C6 C5 C2 122.5(4)
C10 C5 C2 122.5(4)
C5 C6 C7 123.4(5)
C8 C7 C6 120.4(5)
C7 C8 C9 118.8(5)
C8 C9 C10 120.5(5)
C9 C10 C5 121.8(5)
N1 C11 C18 110.4(3)
N1 C11 C12 108.1(3)
C18 C11 C12 109.2(3)
N1 C11 C19 111.0(3)
C18 C11 C19 108.9(3)
C12 C11 C19 109.3(3)
C11 C12 C13 109.4(4)
C14 C13 C20 110.4(4)
C14 C13 C12 109.3(4)
C20 C13 C12 109.1(4)
C13 C14 C15 109.5(4)
C14 C15 C16 109.4(4)
C14 C15 C19 110.1(4)
C16 C15 C19 109.3(4)
C15 C16 C17 109.3(4)
C20 C17 C18 109.9(4)
C20 C17 C16 109.5(4)
C18 C17 C16 109.5(4)
C11 C18 C17 109.8(3)
C15 C19 C11 109.5(4)
C17 C20 C13 109.1(4)
O1 C21 C26 117.8(3)
O1 C21 C22 120.7(4)
C26 C21 C22 121.5(4)
C23 C22 C21 114.7(4)
C23 C22 C33 124.0(4)
C21 C22 C33 121.2(4)
C22 C23 C24 126.0(4)
C23 C24 C25 117.7(4)
C23 C24 C41 120.2(4)
C25 C24 C41 122.1(4)
C26 C25 C24 119.2(4)
C26 C25 C42 120.5(4)
C24 C25 C42 120.2(4)
C25 C26 C21 120.4(3)
C25 C26 C28 119.2(4)
C21 C26 C28 120.0(4)
O2 C27 C28 118.5(3)
O2 C27 C32 120.1(4)
C28 C27 C32 121.4(4)
C27 C28 C29 120.7(3)
C27 C28 C26 120.7(4)
C29 C28 C26 118.3(4)
C30 C29 C28 118.5(4)
C30 C29 C43 120.9(4)
C28 C29 C43 120.5(3)
C31 C30 C29 118.9(4)
C31 C30 C44 120.5(3)
C29 C30 C44 120.6(4)
C30 C31 C32 125.2(4)
C31 C32 C27 114.7(4)
C31 C32 C37 123.3(4)
C27 C32 C37 121.9(4)
C35 C33 C34 109.9(4)
C35 C33 C36 107.3(5)
C34 C33 C36 107.1(4)
C35 C33 C22 111.6(4)
C34 C33 C22 109.1(4)
C36 C33 C22 111.7(4)
C32 C37 C39 111.4(4)
C32 C37 C38 112.6(4)
C39 C37 C38 107.3(4)
C32 C37 C40 109.1(3)
C39 C37 C40 109.5(4)
C38 C37 C40 106.7(4)

loop_
_geom_bond_atom_site_label_1
_geom_bond_atom_site_label_2
_geom_bond_distance
Mo1 N1 1.709(3)
Mo1 C1 1.867(4)
Mo1 O1 1.986(3)
Mo1 O2 1.997(2)
N1 C11 1.453(5)
O1 C21 1.356(4)
O2 C27 1.360(4)
C1 C2 1.518(6)
C2 C5 1.519(6)
C2 C3 1.521(6)
C2 C4 1.549(6)
C5 C6 1.369(6)
C5 C10 1.389(6)
C6 C7 1.370(7)
C7 C8 1.350(7)
C8 C9 1.358(7)
C9 C10 1.387(7)
C11 C18 1.518(5)
C11 C12 1.532(5)
C11 C19 1.536(5)
C12 C13 1.543(6)
C13 C14 1.515(6)
C13 C20 1.520(6)
C14 C15 1.518(6)
C15 C16 1.518(6)
C15 C19 1.527(6)
C16 C17 1.529(6)
C17 C20 1.515(6)
C17 C18 1.528(6)
C21 C26 1.410(5)
C21 C22 1.415(6)
C22 C23 1.370(6)
C22 C33 1.537(6)
C23 C24 1.396(6)
C24 C25 1.398(6)
C24 C41 1.505(6)
C25 C26 1.390(6)
C25 C42 1.506(6)
C26 C28 1.518(5)
C27 C28 1.396(5)
C27 C32 1.427(5)
C28 C29 1.403(5)
C29 C30 1.400(5)
C29 C43 1.510(5)
C30 C31 1.380(5)
C30 C44 1.506(6)
C31 C32 1.388(6)
C32 C37 1.514(6)
C33 C35 1.512(6)
C33 C34 1.515(6)
C33 C36 1.535(6)
C37 C39 1.519(6)
C37 C38 1.523(6)
C37 C40 1.537(6)

loop_
_geom_torsion_atom_site_label_1
_geom_torsion_atom_site_label_2
_geom_torsion_atom_site_label_3
_geom_torsion_atom_site_label_4
_geom_torsion
C1 Mo1 N1 C11 -156(2)
O1 Mo1 N1 C11 -42(2)
O2 Mo1 N1 C11 96(2)
N1 Mo1 O1 C21 176.1(2)
C1 Mo1 O1 C21 -71.3(3)
O2 Mo1 O1 C21 44.5(2)
N1 Mo1 O2 C27 -89.2(2)
C1 Mo1 O2 C27 159.5(2)
O1 Mo1 O2 C27 40.3(2)
N1 Mo1 C1 C2 -4.3(6)
O1 Mo1 C1 C2 -117.8(6)
O2 Mo1 C1 C2 111.9(6)
Mo1 C1 C2 C5 -81.9(6)
Mo1 C1 C2 C3 36.8(7)
Mo1 C1 C2 C4 155.8(5)
C1 C2 C5 C6 32.8(6)
C3 C2 C5 C6 -86.6(5)
C4 C2 C5 C6 153.8(5)
C1 C2 C5 C10 -148.8(4)
C3 C2 C5 C10 91.7(5)
C4 C2 C5 C10 -27.9(6)
C10 C5 C6 C7 0.6(8)
C2 C5 C6 C7 179.0(5)
C5 C6 C7 C8 -2.3(10)
C6 C7 C8 C9 3.3(9)
C7 C8 C9 C10 -2.7(9)
C8 C9 C10 C5 1.0(9)
C6 C5 C10 C9 0.1(7)
C2 C5 C10 C9 -178.4(5)
Mo1 N1 C11 C18 93(2)
Mo1 N1 C11 C12 -26(2)
Mo1 N1 C11 C19 -146(2)
N1 C11 C12 C13 179.6(3)
C18 C11 C12 C13 59.5(5)
C19 C11 C12 C13 -59.5(5)
C11 C12 C13 C14 60.4(5)
C11 C12 C13 C20 -60.3(5)
C20 C13 C14 C15 59.5(5)
C12 C13 C14 C15 -60.5(5)
C13 C14 C15 C16 -59.7(5)
C13 C14 C15 C19 60.5(5)
C14 C15 C16 C17 60.2(5)
C19 C15 C16 C17 -60.5(5)
C15 C16 C17 C20 -60.5(5)
C15 C16 C17 C18 60.1(5)
N1 C11 C18 C17 -178.0(3)
C12 C11 C18 C17 -59.4(4)
C19 C11 C18 C17 59.8(4)
C20 C17 C18 C11 60.3(5)
C16 C17 C18 C11 -60.1(5)
C14 C15 C19 C11 -59.6(5)
C16 C15 C19 C11 60.7(5)
N1 C11 C19 C15 178.1(3)
C18 C11 C19 C15 -60.2(4)
C12 C11 C19 C15 59.0(4)
C18 C17 C20 C13 -60.7(5)
C16 C17 C20 C13 59.6(5)
C14 C13 C20 C17 -59.5(5)
C12 C13 C20 C17 60.6(5)
Mo1 O1 C21 C26 -54.8(3)
Mo1 O1 C21 C22 124.5(3)
O1 C21 C22 C23 -173.0(3)
C26 C21 C22 C23 6.2(6)
O1 C21 C22 C33 9.2(6)
C26 C21 C22 C33 -171.6(4)
C21 C22 C23 C24 -1.0(6)
C33 C22 C23 C24 176.7(4)
C22 C23 C24 C25 -4.2(6)
C22 C23 C24 C41 175.9(4)
C23 C24 C25 C26 4.1(6)
C41 C24 C25 C26 -176.0(4)
C23 C24 C25 C42 -174.6(4)
C41 C24 C25 C42 5.3(6)
C24 C25 C26 C21 0.9(6)
C42 C25 C26 C21 179.6(4)
C24 C25 C26 C28 -172.3(4)
C42 C25 C26 C28 6.5(6)
O1 C21 C26 C25 172.9(3)
C22 C21 C26 C25 -6.4(6)
O1 C21 C26 C28 -14.0(5)
C22 C21 C26 C28 166.7(4)
Mo1 O2 C27 C28 -53.7(4)
Mo1 O2 C27 C32 126.2(3)
O2 C27 C28 C29 172.2(3)
C32 C27 C28 C29 -7.8(6)
O2 C27 C28 C26 -13.7(6)
C32 C27 C28 C26 166.4(4)
C25 C26 C28 C27 -90.0(4)
C21 C26 C28 C27 96.8(5)
C25 C26 C28 C29 84.2(5)
C21 C26 C28 C29 -89.0(4)
C27 C28 C29 C30 3.0(6)
C26 C28 C29 C30 -171.2(4)
C27 C28 C29 C43 -179.3(4)
C26 C28 C29 C43 6.5(6)
C28 C29 C30 C31 2.8(6)
C43 C29 C30 C31 -174.8(4)
C28 C29 C30 C44 -176.8(4)
C43 C29 C30 C44 5.5(6)
C29 C30 C31 C32 -4.5(6)
C44 C30 C31 C32 175.2(4)
C30 C31 C32 C27 0.0(6)
C30 C31 C32 C37 176.8(4)
O2 C27 C32 C31 -173.9(3)
C28 C27 C32 C31 6.1(6)
O2 C27 C32 C37 9.3(6)
C28 C27 C32 C37 -170.7(4)
C23 C22 C33 C35 118.7(5)
C21 C22 C33 C35 -63.7(6)
C23 C22 C33 C34 -119.6(5)
C21 C22 C33 C34 57.9(5)
C23 C22 C33 C36 -1.4(6)
C21 C22 C33 C36 176.1(4)
C31 C32 C37 C39 119.2(5)
C27 C32 C37 C39 -64.2(5)
C31 C32 C37 C38 -1.4(6)
C27 C32 C37 C38 175.2(4)
C31 C32 C37 C40 -119.7(4)
C27 C32 C37 C40 56.8(5)
